data_4133887
loop_
_publ_author_name
'Fan, Qitang'
'Martin-Jimenez, Daniel'
'Werner, Simon'
'Ebeling, Daniel'
'Koehler, Tabea'
'Vollgraff, Tobias'
'Sundermeyer, J\"org'
'Hieringer, Wolfgang'
'Schirmeisen, Andre'
'Gottfried, J. Michael'

_publ_section_title
;
 On-Surface Synthesis and Characterization of a Cycloarene: C108 Graphene
 Ring.
;
_journal_name_full 'Journal of the American Chemical Society'
_journal_paper_doi 10.1021/jacs.9b10151
_journal_year 2019
_chemical_formula_moiety 'C36 H22 Br2'
_chemical_formula_sum 'C36 H22 Br2'
_chemical_formula_weight 614.35
_space_group_crystal_system monoclinic
_space_group_IT_number 14
_space_group_name_Hall '-P 2yn'
_space_group_name_H-M_alt 'P 1 21/n 1'
_atom_sites_solution_hydrogens geom
_atom_sites_solution_primary direct
_atom_sites_solution_secondary difmap
_audit_creation_method SHELXL-2017/1
_cell_angle_alpha 90
_cell_angle_beta 90.828(4)
_cell_angle_gamma 90
_cell_formula_units_Z 4
_cell_length_a 5.3541(2)
_cell_length_b 20.7114(10)
_cell_length_c 23.3149(10)
_cell_measurement_reflns_used 9565
_cell_measurement_temperature 100(2)
_cell_measurement_theta_max 75.46
_cell_measurement_theta_min 3.79
_cell_volume 2585.14(19)
_computing_cell_refinement
; 
X-Area Recipe 1.33.0.0 (STOE, 2015)
;
_computing_data_collection
; 
X-Area Pilatus3_SV 1.31.127.0 (STOE, 2016)
;
_computing_data_reduction
; 
X-Area Integrate 1.71.0.0 (STOE, 2016)
X-Area LANA 1.68.2.0 (STOE, 2016)
;
_computing_molecular_graphics
'DIAMOND 4 (H. Putz, K. Brandenburg, Crystal Impact GbR, Kreuzherrenstr. 102, 53227 Bonn, Germany)'
_computing_publication_material
; 
'WinGX 2014.1 (L.J. Farrugia, J. Appl. Cryst. 2012, 45, 849-854)'
'enCIFer (F. H. Allen, O. Johnson, G. P. Shields, B. R. Smith, M. Towler, J. Appl. Cryst. 2004, 37, 335-338.)'
;
_computing_structure_refinement 'SHELXL-2017/1 (Sheldrick, 2017)'
_computing_structure_solution 'SHELXT (Sheldrick, G. M. (2015). Acta Cryst. A71, 3-8.)'
_diffrn_ambient_temperature 100(2)
_diffrn_detector_area_resol_mean 5.81
_diffrn_measured_fraction_theta_full 0.998
_diffrn_measured_fraction_theta_max 0.998
_diffrn_measurement_device_type 'STOE STADIVARI'
_diffrn_measurement_method 'rotation method, \w scans'
_diffrn_radiation_type CuK\a
_diffrn_radiation_wavelength 1.54178
_diffrn_reflns_av_R_equivalents 0.0757
_diffrn_reflns_av_unetI/netI 0.0531
_diffrn_reflns_Laue_measured_fraction_full 0.998
_diffrn_reflns_Laue_measured_fraction_max 0.998
_diffrn_reflns_limit_h_max 6
_diffrn_reflns_limit_h_min -6
_diffrn_reflns_limit_k_max 21
_diffrn_reflns_limit_k_min -24
_diffrn_reflns_limit_l_max 27
_diffrn_reflns_limit_l_min -19
_diffrn_reflns_number 24542
_diffrn_reflns_point_group_measured_fraction_full 0.998
_diffrn_reflns_point_group_measured_fraction_max 0.998
_diffrn_reflns_theta_full 66.496
_diffrn_reflns_theta_max 66.496
_diffrn_reflns_theta_min 3.792
_diffrn_source 'GeniX 3D HF Cu'
_exptl_absorpt_coefficient_mu 4.155
_exptl_absorpt_correction_T_max 0.0062
_exptl_absorpt_correction_T_min 0.0006
_exptl_absorpt_correction_type multi-scan
_exptl_absorpt_process_details
; 
STOE LANA, absorption correction by scaling of reflection intensities.
;
_exptl_crystal_colour colourless
_exptl_crystal_density_diffrn 1.578
_exptl_crystal_density_method 'not measured'
_exptl_crystal_description needle
_exptl_crystal_F_000 1232
_exptl_crystal_size_max 0.209
_exptl_crystal_size_mid 0.052
_exptl_crystal_size_min 0.047
_refine_diff_density_max 1.003
_refine_diff_density_min -0.495
_refine_diff_density_rms 0.093
_refine_ls_extinction_method none
_refine_ls_goodness_of_fit_ref 1.038
_refine_ls_hydrogen_treatment constr
_refine_ls_matrix_type full
_refine_ls_number_parameters 363
_refine_ls_number_reflns 4561
_refine_ls_number_restraints 6
_refine_ls_restrained_S_all 1.042
_refine_ls_R_factor_all 0.0990
_refine_ls_R_factor_gt 0.0646
_refine_ls_shift/su_max 0.000
_refine_ls_shift/su_mean 0.000
_refine_ls_structure_factor_coef Fsqd
_refine_ls_weighting_details 'w=1/[\s^2^(Fo^2^)+(0.1115P)^2^+0.7712P] where P=(Fo^2^+2Fc^2^)/3'
_refine_ls_weighting_scheme calc
_refine_ls_wR_factor_gt 0.1717
_refine_ls_wR_factor_ref 0.1961
_reflns_Friedel_coverage 0.000
_reflns_number_gt 2965
_reflns_number_total 4561
_reflns_threshold_expression 'I > 2\s(I)'
_cod_data_source_file ja9b10151_si_002.cif
_cod_data_source_block swp46loesen
_cod_original_sg_symbol_H-M 'P 21/n'
_cod_database_code 4133887
_shelx_shelxl_version_number 2017/1
_shelx_space_group_comment
; 
The symmetry employed for this shelxl refinement is uniquely defined 
by the following loop, which should always be used as a source of 
symmetry information in preference to the above space-group names. 
They are only intended as comments. 
;
_shelx_estimated_absorpt_t_min 0.477
_shelx_estimated_absorpt_t_max 0.829

loop_
_space_group_symop_operation_xyz
'x, y, z'
'-x+1/2, y+1/2, -z+1/2'
'-x, -y, -z'
'x-1/2, -y-1/2, z-1/2'

loop_
_atom_site_label
_atom_site_type_symbol
_atom_site_fract_x
_atom_site_fract_y
_atom_site_fract_z
_atom_site_U_iso_or_equiv
_atom_site_adp_type
_atom_site_occupancy
_atom_site_site_symmetry_order
_atom_site_calc_flag
_atom_site_refinement_flags_posn
_atom_site_refinement_flags_adp
_atom_site_refinement_flags_occupancy
_atom_site_disorder_assembly
_atom_site_disorder_group
Br1 Br 1.1859(15) 0.1247(2) 0.23908(10) 0.0609(10) Uani 0.90(2) 1 d . . P A 1
Br3 Br 1.092(8) 0.1112(12) 0.2451(8) 0.047(5) Uani 0.10(2) 1 d . . P A 2
C1 C 0.6693(12) 0.2316(3) 0.3330(3) 0.0503(14) Uani 1 1 d . . . . .
Br2 Br 0.1842(8) 0.05295(9) 0.44861(12) 0.0665(7) Uani 0.732(15) 1 d . . P B 1
Br4 Br 0.075(3) 0.0705(7) 0.4466(3) 0.084(4) Uani 0.268(15) 1 d . U P B 2
C2 C 0.8107(12) 0.1815(3) 0.3095(3) 0.0528(14) Uani 1 1 d . . . . .
H2 H 0.780881 0.139153 0.320921 0.063 Uiso 1 1 calc R U . . .
C3 C 0.9915(13) 0.1936(3) 0.2703(3) 0.0567(15) Uani 1 1 d . . . . .
C4 C 1.0521(15) 0.2566(4) 0.2540(3) 0.070(2) Uani 1 1 d . . . . .
H4 H 1.178491 0.264702 0.228036 0.085 Uiso 1 1 calc R U . . .
C5 C 0.9187(14) 0.3056(4) 0.2777(3) 0.0676(18) Uani 1 1 d . . . . .
H5 H 0.963051 0.347798 0.268683 0.081 Uiso 1 1 calc R U . . .
C7 C 0.5861(12) 0.3504(3) 0.3430(3) 0.0576(16) Uani 1 1 d . . . . .
C6 C 0.7173(13) 0.2961(3) 0.3150(3) 0.0559(15) Uani 1 1 d . . . . .
C8 C 0.6009(13) 0.4151(3) 0.3209(3) 0.0612(17) Uani 1 1 d . . . . .
C9 C 0.6781(13) 0.4337(3) 0.2628(3) 0.0603(16) Uani 1 1 d . . . . .
C10 C 0.5417(14) 0.4129(3) 0.2140(3) 0.0653(18) Uani 1 1 d . . . . .
H10 H 0.407684 0.384868 0.218600 0.078 Uiso 1 1 calc R U . . .
C11 C 0.6034(14) 0.4333(4) 0.1596(3) 0.0663(18) Uani 1 1 d . . . . .
H11 H 0.507463 0.420474 0.127986 0.080 Uiso 1 1 calc R U . . .
C12 C 0.8129(13) 0.4737(3) 0.1522(4) 0.0661(18) Uani 1 1 d . . . . .
H12 H 0.858198 0.486963 0.115691 0.079 Uiso 1 1 calc R U . . .
C13 C 0.9473(13) 0.4930(3) 0.1989(3) 0.0661(18) Uani 1 1 d . . . . .
H13 H 1.086596 0.519106 0.193906 0.079 Uiso 1 1 calc R U . . .
C14 C 0.8826(13) 0.4748(3) 0.2532(4) 0.0662(19) Uani 1 1 d . . . . .
H14 H 0.975865 0.489944 0.284352 0.079 Uiso 1 1 calc R U . . .
C15 C 0.5215(13) 0.4649(3) 0.3562(3) 0.0657(18) Uani 1 1 d . . . . .
H15 H 0.523031 0.507061 0.342548 0.079 Uiso 1 1 calc R U . . .
C16 C 0.4405(14) 0.4531(4) 0.4111(3) 0.0670(18) Uani 1 1 d . . . . .
H16 H 0.410595 0.487930 0.435292 0.080 Uiso 1 1 calc R U . . .
C17 C 0.4020(12) 0.3909(3) 0.4316(3) 0.0579(16) Uani 1 1 d . . . . .
C18 C 0.3352(13) 0.3846(3) 0.4929(3) 0.0612(17) Uani 1 1 d . . . . .
C19 C 0.1236(13) 0.4152(4) 0.5142(3) 0.0651(18) Uani 1 1 d . . . . .
H19 H 0.016350 0.436818 0.488996 0.078 Uiso 1 1 calc R U . . .
C20 C 0.0701(14) 0.4139(4) 0.5725(4) 0.072(2) Uani 1 1 d . . . . .
H20 H -0.071222 0.434939 0.585825 0.086 Uiso 1 1 calc R U . . .
C21 C 0.2254(14) 0.3818(4) 0.6106(3) 0.0672(19) Uani 1 1 d . . . . .
H21 H 0.189987 0.380459 0.649496 0.081 Uiso 1 1 calc R U . . .
C22 C 0.4369(14) 0.3513(4) 0.5893(3) 0.0671(19) Uani 1 1 d . . . . .
H22 H 0.544440 0.329694 0.614384 0.081 Uiso 1 1 calc R U . . .
C23 C 0.4895(13) 0.3526(4) 0.5310(3) 0.0642(18) Uani 1 1 d . . . . .
H23 H 0.630776 0.331636 0.517642 0.077 Uiso 1 1 calc R U . . .
C24 C 0.4594(13) 0.3385(3) 0.3941(3) 0.0589(16) Uani 1 1 d . . . . .
C25 C 0.3811(13) 0.2714(4) 0.4073(3) 0.0583(16) Uani 1 1 d . . . . .
C26 C 0.1959(15) 0.2567(4) 0.4466(3) 0.0664(18) Uani 1 1 d . . . . .
H26 H 0.115254 0.290794 0.464486 0.080 Uiso 1 1 calc R U . . .
C27 C 0.1234(15) 0.1938(4) 0.4609(3) 0.0640(17) Uani 1 1 d . . . . .
C28 C -0.0403(15) 0.1834(4) 0.5111(3) 0.0707(19) Uani 1 1 d . . . . .
C29 C -0.0006(15) 0.2191(4) 0.5616(3) 0.071(2) Uani 1 1 d . . . . .
H29 H 0.134995 0.247105 0.563229 0.086 Uiso 1 1 calc R U . . .
C30 C -0.1458(17) 0.2150(4) 0.6072(3) 0.075(2) Uani 1 1 d . . . . .
H30 H -0.105914 0.237825 0.640471 0.090 Uiso 1 1 calc R U . . .
C31 C -0.3527(16) 0.1773(4) 0.6048(3) 0.073(2) Uani 1 1 d . . . . .
H31 H -0.461447 0.177064 0.635507 0.088 Uiso 1 1 calc R U . . .
C32 C -0.4068(15) 0.1380(4) 0.5561(3) 0.074(2) Uani 1 1 d . . . . .
H32 H -0.544319 0.110587 0.555650 0.089 Uiso 1 1 calc R U . . .
C33 C -0.2497(15) 0.1415(4) 0.5090(4) 0.0711(19) Uani 1 1 d . . . . .
H33 H -0.281959 0.116566 0.476535 0.085 Uiso 1 1 calc R U . . .
C34 C 0.2301(16) 0.1436(3) 0.4304(3) 0.0658(19) Uani 1 1 d . . . . .
C35 C 0.4025(13) 0.1565(3) 0.3889(3) 0.0559(15) Uani 1 1 d . . . . .
H35 H 0.470853 0.122343 0.368521 0.067 Uiso 1 1 calc R U . . .
C36 C 0.4782(13) 0.2195(3) 0.3763(3) 0.0547(15) Uani 1 1 d . . . . .

loop_
_atom_site_aniso_label
_atom_site_aniso_U_11
_atom_site_aniso_U_22
_atom_site_aniso_U_33
_atom_site_aniso_U_23
_atom_site_aniso_U_13
_atom_site_aniso_U_12
Br1 0.068(2) 0.0633(9) 0.0518(6) -0.0021(6) -0.0010(8) 0.0090(14)
Br3 0.039(10) 0.043(6) 0.058(4) -0.001(3) 0.005(5) 0.002(5)
C1 0.054(4) 0.045(3) 0.052(3) 0.001(3) -0.008(3) -0.004(3)
Br2 0.0918(15) 0.0457(7) 0.0627(8) 0.0017(5) 0.0249(8) 0.0020(9)
Br4 0.116(7) 0.067(5) 0.068(2) 0.010(2) -0.012(3) -0.048(5)
C2 0.057(4) 0.051(3) 0.050(3) 0.001(3) -0.007(3) -0.001(3)
C3 0.061(4) 0.057(4) 0.052(3) 0.002(3) -0.004(3) 0.011(3)
C4 0.076(5) 0.058(4) 0.078(5) 0.011(4) 0.021(4) 0.013(3)
C5 0.070(5) 0.052(4) 0.080(5) 0.015(3) 0.014(4) 0.002(3)
C7 0.048(4) 0.053(3) 0.072(4) 0.003(3) 0.000(3) -0.005(3)
C6 0.059(4) 0.050(3) 0.059(3) 0.011(3) -0.002(3) -0.001(3)
C8 0.053(4) 0.052(3) 0.079(4) 0.002(3) -0.003(3) -0.003(3)
C9 0.055(4) 0.046(3) 0.080(4) 0.002(3) 0.000(3) 0.000(3)
C10 0.057(4) 0.054(4) 0.085(5) 0.004(3) -0.004(4) -0.008(3)
C11 0.065(4) 0.059(4) 0.075(4) 0.008(3) -0.003(3) -0.002(3)
C12 0.056(4) 0.056(4) 0.087(5) 0.010(4) -0.005(4) -0.003(3)
C13 0.056(4) 0.054(4) 0.089(5) 0.020(4) 0.004(4) -0.006(3)
C14 0.055(4) 0.047(3) 0.096(5) -0.003(4) -0.009(4) -0.007(3)
C15 0.062(4) 0.050(4) 0.085(5) 0.003(3) -0.002(4) -0.001(3)
C16 0.060(4) 0.057(4) 0.084(5) -0.014(4) -0.005(4) -0.003(3)
C17 0.046(4) 0.055(4) 0.072(4) -0.010(3) -0.002(3) -0.002(3)
C18 0.053(4) 0.051(3) 0.079(4) -0.014(3) -0.010(3) -0.001(3)
C19 0.054(4) 0.070(4) 0.071(4) -0.005(3) -0.010(3) 0.000(3)
C20 0.057(4) 0.076(5) 0.081(5) -0.014(4) -0.006(4) 0.009(4)
C21 0.062(4) 0.066(4) 0.074(4) -0.023(4) -0.007(3) -0.004(3)
C22 0.067(4) 0.062(4) 0.072(4) -0.016(3) -0.010(4) 0.008(3)
C23 0.054(4) 0.064(4) 0.075(4) -0.020(3) -0.004(3) 0.004(3)
C24 0.056(4) 0.059(4) 0.061(4) -0.008(3) -0.005(3) -0.008(3)
C25 0.056(4) 0.063(4) 0.056(3) -0.005(3) -0.006(3) -0.006(3)
C26 0.081(5) 0.062(4) 0.057(4) -0.012(3) 0.003(3) -0.011(4)
C27 0.075(5) 0.061(4) 0.056(4) -0.005(3) 0.003(3) -0.014(3)
C28 0.075(5) 0.064(4) 0.072(4) 0.001(4) -0.007(4) -0.001(4)
C29 0.070(5) 0.066(4) 0.077(5) -0.008(4) -0.004(4) 0.002(4)
C30 0.097(6) 0.072(5) 0.055(4) 0.003(3) 0.000(4) 0.001(4)
C31 0.081(5) 0.080(5) 0.059(4) -0.003(4) -0.004(4) 0.026(4)
C32 0.060(4) 0.086(5) 0.076(5) 0.005(4) -0.001(4) 0.012(4)
C33 0.070(5) 0.071(4) 0.072(4) 0.005(4) -0.003(4) 0.002(4)
C34 0.098(6) 0.045(3) 0.054(4) 0.002(3) 0.002(3) -0.024(3)
C35 0.067(4) 0.057(4) 0.044(3) 0.003(3) 0.000(3) -0.003(3)
C36 0.062(4) 0.055(3) 0.047(3) -0.001(3) -0.005(3) -0.005(3)

loop_
_atom_type_symbol
_atom_type_description
_atom_type_scat_dispersion_real
_atom_type_scat_dispersion_imag
_atom_type_scat_source
C C 0.0181 0.0091 'International Tables Vol C Tables 4.2.6.8 and 6.1.1.4'
H H 0.0000 0.0000 'International Tables Vol C Tables 4.2.6.8 and 6.1.1.4'
Br Br -0.6763 1.2805 'International Tables Vol C Tables 4.2.6.8 and 6.1.1.4'

loop_
_geom_angle_atom_site_label_1
_geom_angle_atom_site_label_2
_geom_angle_atom_site_label_3
_geom_angle
C2 C1 C6 118.7(6)
C2 C1 C36 121.8(6)
C6 C1 C36 119.5(6)
C3 C2 C1 121.1(6)
C2 C3 C4 121.6(7)
C2 C3 Br3 104.5(15)
C4 C3 Br3 133.8(15)
C2 C3 Br1 120.8(6)
C4 C3 Br1 117.5(6)
C5 C4 C3 117.4(7)
C4 C5 C6 123.8(7)
C24 C7 C8 119.9(7)
C24 C7 C6 118.6(6)
C8 C7 C6 121.4(6)
C5 C6 C1 117.1(6)
C5 C6 C7 122.5(6)
C1 C6 C7 119.6(6)
C15 C8 C7 117.4(7)
C15 C8 C9 116.3(6)
C7 C8 C9 126.2(7)
C14 C9 C10 116.8(7)
C14 C9 C8 122.3(7)
C10 C9 C8 120.9(6)
C11 C10 C9 121.3(7)
C10 C11 C12 119.6(7)
C13 C12 C11 119.4(8)
C12 C13 C14 121.5(7)
C13 C14 C9 121.4(7)
C16 C15 C8 121.4(7)
C15 C16 C17 122.1(7)
C16 C17 C24 117.4(7)
C16 C17 C18 116.7(6)
C24 C17 C18 125.5(6)
C23 C18 C19 118.2(7)
C23 C18 C17 120.9(7)
C19 C18 C17 120.8(6)
C20 C19 C18 121.2(7)
C21 C20 C19 120.4(7)
C20 C21 C22 118.3(8)
C23 C22 C21 121.0(7)
C18 C23 C22 120.8(7)
C7 C24 C17 119.9(7)
C7 C24 C25 118.9(6)
C17 C24 C25 121.2(7)
C26 C25 C36 116.4(7)
C26 C25 C24 123.2(7)
C36 C25 C24 120.2(7)
C25 C26 C27 124.2(7)
C34 C27 C26 117.2(7)
C34 C27 C28 123.1(7)
C26 C27 C28 119.4(7)
C29 C28 C33 117.5(8)
C29 C28 C27 120.0(7)
C33 C28 C27 122.4(7)
C30 C29 C28 123.7(8)
C29 C30 C31 119.3(8)
C30 C31 C32 121.3(8)
C33 C32 C31 118.7(8)
C32 C33 C28 119.3(8)
C35 C34 C27 120.1(6)
C35 C34 Br4 129.7(8)
C27 C34 Br4 109.4(9)
C35 C34 Br2 115.5(6)
C27 C34 Br2 123.9(6)
C34 C35 C36 121.9(7)
C25 C36 C35 119.8(7)
C25 C36 C1 119.5(6)
C35 C36 C1 120.6(6)

loop_
_geom_bond_atom_site_label_1
_geom_bond_atom_site_label_2
_geom_bond_distance
Br1 C3 1.916(7)
Br3 C3 1.886(14)
C1 C2 1.402(9)
C1 C6 1.424(8)
C1 C36 1.470(9)
Br2 C34 1.942(7)
Br4 C34 1.771(8)
C2 C3 1.365(9)
C3 C4 1.398(10)
C4 C5 1.363(10)
C5 C6 1.409(10)
C7 C24 1.400(10)
C7 C8 1.438(9)
C7 C6 1.483(10)
C8 C15 1.389(10)
C8 C9 1.473(10)
C9 C14 1.408(10)
C9 C10 1.411(10)
C10 C11 1.383(11)
C11 C12 1.412(10)
C12 C13 1.356(10)
C13 C14 1.371(11)
C15 C16 1.379(11)
C16 C17 1.390(10)
C17 C24 1.429(10)
C17 C18 1.484(11)
C18 C23 1.375(10)
C18 C19 1.395(10)
C19 C20 1.394(11)
C20 C21 1.379(10)
C21 C22 1.394(11)
C22 C23 1.392(11)
C24 C25 1.486(10)
C25 C26 1.393(10)
C25 C36 1.398(10)
C26 C27 1.400(10)
C27 C34 1.387(11)
C27 C28 1.488(11)
C28 C29 1.403(11)
C28 C33 1.418(11)
C29 C30 1.329(11)
C30 C31 1.357(12)
C31 C32 1.423(11)
C32 C33 1.394(11)
C34 C35 1.373(10)
C35 C36 1.399(9)

loop_
_geom_torsion_atom_site_label_1
_geom_torsion_atom_site_label_2
_geom_torsion_atom_site_label_3
_geom_torsion_atom_site_label_4
_geom_torsion
C6 C1 C2 C3 0.0(9)
C36 C1 C2 C3 -178.4(5)
C1 C2 C3 C4 3.3(10)
C1 C2 C3 Br3 -172.4(8)
C1 C2 C3 Br1 179.4(5)
C2 C3 C4 C5 -1.7(11)
Br3 C3 C4 C5 172.4(11)
Br1 C3 C4 C5 -178.0(6)
C3 C4 C5 C6 -3.2(12)
C4 C5 C6 C1 6.4(11)
C4 C5 C6 C7 176.0(7)
C2 C1 C6 C5 -4.6(9)
C36 C1 C6 C5 173.9(6)
C2 C1 C6 C7 -174.5(6)
C36 C1 C6 C7 4.0(8)
C24 C7 C6 C5 -156.0(6)
C8 C7 C6 C5 19.7(10)
C24 C7 C6 C1 13.3(9)
C8 C7 C6 C1 -170.9(6)
C24 C7 C8 C15 9.9(10)
C6 C7 C8 C15 -165.8(6)
C24 C7 C8 C9 -166.1(6)
C6 C7 C8 C9 18.2(10)
C15 C8 C9 C14 62.9(9)
C7 C8 C9 C14 -121.1(8)
C15 C8 C9 C10 -114.4(7)
C7 C8 C9 C10 61.6(10)
C14 C9 C10 C11 -1.5(11)
C8 C9 C10 C11 176.0(7)
C9 C10 C11 C12 2.6(11)
C10 C11 C12 C13 -1.4(11)
C11 C12 C13 C14 -0.9(11)
C12 C13 C14 C9 2.0(11)
C10 C9 C14 C13 -0.7(10)
C8 C9 C14 C13 -178.2(7)
C7 C8 C15 C16 2.4(10)
C9 C8 C15 C16 178.8(6)
C8 C15 C16 C17 -8.7(11)
C15 C16 C17 C24 2.5(11)
C15 C16 C17 C18 175.0(6)
C16 C17 C18 C23 -116.9(8)
C24 C17 C18 C23 55.0(10)
C16 C17 C18 C19 58.3(9)
C24 C17 C18 C19 -129.8(7)
C23 C18 C19 C20 0.5(11)
C17 C18 C19 C20 -174.8(7)
C18 C19 C20 C21 -0.5(12)
C19 C20 C21 C22 0.5(11)
C20 C21 C22 C23 -0.6(11)
C19 C18 C23 C22 -0.5(11)
C17 C18 C23 C22 174.8(6)
C21 C22 C23 C18 0.6(11)
C8 C7 C24 C17 -16.1(10)
C6 C7 C24 C17 159.7(6)
C8 C7 C24 C25 162.2(6)
C6 C7 C24 C25 -22.0(9)
C16 C17 C24 C7 9.9(10)
C18 C17 C24 C7 -162.0(6)
C16 C17 C24 C25 -168.4(6)
C18 C17 C24 C25 19.7(10)
C7 C24 C25 C26 -160.5(6)
C17 C24 C25 C26 17.8(10)
C7 C24 C25 C36 13.8(9)
C17 C24 C25 C36 -167.9(6)
C36 C25 C26 C27 7.2(10)
C24 C25 C26 C27 -178.3(7)
C25 C26 C27 C34 -5.3(11)
C25 C26 C27 C28 168.4(7)
C34 C27 C28 C29 132.8(8)
C26 C27 C28 C29 -40.5(11)
C34 C27 C28 C33 -51.7(11)
C26 C27 C28 C33 134.9(8)
C33 C28 C29 C30 0.8(12)
C27 C28 C29 C30 176.5(8)
C28 C29 C30 C31 -3.7(13)
C29 C30 C31 C32 5.0(12)
C30 C31 C32 C33 -3.5(12)
C31 C32 C33 C28 0.5(11)
C29 C28 C33 C32 0.7(11)
C27 C28 C33 C32 -174.8(7)
C26 C27 C34 C35 1.2(11)
C28 C27 C34 C35 -172.3(6)
C26 C27 C34 Br4 -170.1(7)
C28 C27 C34 Br4 16.4(10)
C26 C27 C34 Br2 173.1(6)
C28 C27 C34 Br2 -0.4(11)
C27 C34 C35 C36 0.7(11)
Br4 C34 C35 C36 170.0(8)
Br2 C34 C35 C36 -171.9(5)
C26 C25 C36 C35 -4.9(9)
C24 C25 C36 C35 -179.7(6)
C26 C25 C36 C1 178.3(6)
C24 C25 C36 C1 3.6(9)
C34 C35 C36 C25 1.3(10)
C34 C35 C36 C1 178.0(6)
C2 C1 C36 C25 166.2(6)
C6 C1 C36 C25 -12.3(8)
C2 C1 C36 C35 -10.5(9)
C6 C1 C36 C35 171.0(6)
